data_8100027
loop_
_publ_author_name
'Polamo, Mika'
'Talja, Markku'

_publ_section_title
;
Crystal structure of 2-(2,3-dimethylphenylamino)pyridine, C~13~H~14~N~2~
;
_journal_issue 1
_journal_name_full 'Zeitschrift f\"ur Kristallographie - New Crystal Structures'
_journal_page_first 67
_journal_page_last 68
_journal_volume 219
_journal_year 2004
_chemical_formula_sum 'C13 H14 N2'
_chemical_formula_weight 198.26
_space_group_IT_number 14
_symmetry_cell_setting monoclinic
_symmetry_space_group_name_Hall '-P 2yn'
_symmetry_space_group_name_H-M 'P 1 21/n 1'
_cell_angle_alpha 90.00
_cell_angle_beta 113.98(5)
_cell_angle_gamma 90.00
_cell_formula_units_Z 4
_cell_length_a 11.304(8)
_cell_length_b 7.775(8)
_cell_length_c 13.451(9)
_cell_measurement_temperature 193(2)
_cell_volume 1080.2(15)
_diffrn_ambient_temperature 193(2)
_exptl_crystal_density_diffrn 1.219
_cod_original_sg_symbol_H-M 'P 21/n'
_cod_database_code 8100027

loop_
_symmetry_equiv_pos_as_xyz
'x, y, z'
'-x+1/2, y+1/2, -z+1/2'
'-x, -y, -z'
'x-1/2, -y-1/2, z-1/2'

loop_
_atom_site_label
_atom_site_type_symbol
_atom_site_fract_x
_atom_site_fract_y
_atom_site_fract_z
_atom_site_U_iso_or_equiv
_atom_site_adp_type
_atom_site_occupancy
_atom_site_symmetry_multiplicity
_atom_site_Wyckoff_symbol
_atom_site_calc_flag
_atom_site_refinement_flags
_atom_site_disorder_assembly
_atom_site_disorder_group
N1 N 0.58168(12) -0.19171(18) 0.47263(9) 0.0363(4) Uani 1 4 e d . . .
C2 C 0.53113(14) -0.1342(2) 0.36914(11) 0.0317(4) Uani 1 4 e d . . .
C3 C 0.50839(15) -0.2450(2) 0.28045(11) 0.0354(4) Uani 1 4 e d . . .
H3 H 0.4657(16) -0.197(2) 0.2074(14) 0.041(4) Uiso 1 4 e d . . .
C4 C 0.54290(16) -0.4141(2) 0.30019(13) 0.0397(4) Uani 1 4 e d . . .
H4 H 0.5231(17) -0.495(3) 0.2382(14) 0.049(5) Uiso 1 4 e d . . .
C5 C 0.59927(17) -0.4737(2) 0.40642(13) 0.0429(4) Uani 1 4 e d . . .
H5 H 0.6255(18) -0.595(3) 0.4237(13) 0.045(5) Uiso 1 4 e d . . .
C6 C 0.61482(16) -0.3579(2) 0.48861(13) 0.0408(4) Uani 1 4 e d . . .
H6 H 0.6518(16) -0.394(3) 0.5653(13) 0.043(4) Uiso 1 4 e d . . .
N7 N 0.50235(13) 0.03876(18) 0.35686(9) 0.0361(4) Uani 1 4 e d . . .
H7 H 0.4831(19) 0.089(3) 0.4092(16) 0.062(6) Uiso 1 4 e d . . .
C8 C 0.45084(14) 0.1248(2) 0.25475(10) 0.0315(4) Uani 1 4 e d . . .
C9 C 0.52513(14) 0.1421(2) 0.19280(10) 0.0319(4) Uani 1 4 e d . . .
C10 C 0.66055(16) 0.0727(3) 0.23273(14) 0.0419(4) Uani 1 4 e d . . .
H101 H 0.6964(17) 0.037(3) 0.3081(15) 0.051(5) Uiso 1 4 e d . . .
H102 H 0.661(2) -0.028(3) 0.1864(17) 0.072(6) Uiso 1 4 e d . . .
H103 H 0.719(2) 0.158(3) 0.2243(17) 0.075(7) Uiso 1 4 e d . . .
C11 C 0.47104(16) 0.2308(2) 0.09351(11) 0.0369(4) Uani 1 4 e d . . .
C12 C 0.5463(2) 0.2498(3) 0.02330(15) 0.0520(5) Uani 1 4 e d . . .
H121 H 0.4925(19) 0.311(3) -0.0455(16) 0.063(6) Uiso 1 4 e d . . .
H122 H 0.634(2) 0.312(3) 0.0646(16) 0.064(6) Uiso 1 4 e d . . .
H123 H 0.574(2) 0.136(4) 0.0076(16) 0.065(6) Uiso 1 4 e d . . .
C13 C 0.34986(17) 0.3059(2) 0.06107(12) 0.0455(4) Uani 1 4 e d . . .
H13 H 0.3087(19) 0.366(3) -0.0070(15) 0.055(5) Uiso 1 4 e d . . .
C14 C 0.27971(16) 0.2929(3) 0.12438(13) 0.0470(4) Uani 1 4 e d . . .
H14 H 0.195(2) 0.348(3) 0.0995(14) 0.055(5) Uiso 1 4 e d . . .
C15 C 0.32942(15) 0.2003(2) 0.22021(12) 0.0404(4) Uani 1 4 e d . . .
H15 H 0.2799(17) 0.184(3) 0.2660(14) 0.049(5) Uiso 1 4 e d . . .

loop_
_atom_site_aniso_label
_atom_site_aniso_U_11
_atom_site_aniso_U_22
_atom_site_aniso_U_33
_atom_site_aniso_U_23
_atom_site_aniso_U_13
_atom_site_aniso_U_12
N1 0.0455(7) 0.0356(8) 0.0303(6) 0.0005(5) 0.0179(6) 0.0023(6)
C2 0.0375(7) 0.0330(9) 0.0288(7) -0.0005(6) 0.0179(6) -0.0016(7)
C3 0.0458(8) 0.0333(9) 0.0305(7) -0.0015(6) 0.0190(7) -0.0028(7)
C4 0.0507(9) 0.0330(9) 0.0420(8) -0.0069(7) 0.0255(7) -0.0045(8)
C5 0.0519(9) 0.0320(10) 0.0501(9) 0.0034(8) 0.0262(8) 0.0032(8)
C6 0.0508(9) 0.0372(10) 0.0375(8) 0.0073(7) 0.0212(7) 0.0052(8)
N7 0.0545(8) 0.0316(8) 0.0267(6) -0.0020(5) 0.0211(6) 0.0033(7)
C8 0.0409(8) 0.0277(8) 0.0267(7) -0.0042(6) 0.0144(6) -0.0028(7)
C9 0.0410(7) 0.0270(8) 0.0289(7) -0.0046(6) 0.0156(6) -0.0033(7)
C10 0.0442(8) 0.0431(11) 0.0413(9) 0.0003(8) 0.0202(7) 0.0007(9)
C11 0.0527(9) 0.0294(9) 0.0285(7) -0.0041(6) 0.0163(7) -0.0059(8)
C12 0.0806(14) 0.0444(12) 0.0424(9) 0.0007(8) 0.0366(10) -0.0070(11)
C13 0.0563(9) 0.0403(11) 0.0298(7) 0.0027(8) 0.0071(7) -0.0012(9)
C14 0.0407(9) 0.0480(11) 0.0437(8) -0.0019(8) 0.0082(7) 0.0072(9)
C15 0.0403(8) 0.0419(11) 0.0394(8) -0.0053(7) 0.0167(7) -0.0008(8)

loop_
_geom_bond_atom_site_label_1
_geom_bond_atom_site_label_2
_geom_bond_distance
_geom_bond_site_symmetry_2
_geom_bond_publ_flag
N1 C6 1.338(2) . ?
N1 C2 1.3481(18) . ?
C2 N7 1.378(2) . ?
C2 C3 1.408(2) . ?
C3 C4 1.366(2) . ?
C3 H3 0.975(17) . ?
C4 C5 1.387(2) . ?
C4 H4 0.993(19) . ?
C5 C6 1.381(2) . ?
C5 H5 0.99(2) . ?
C6 H6 0.984(17) . ?
N7 C8 1.4224(19) . ?
N7 H7 0.90(2) . ?
C8 C15 1.388(2) . ?
C8 C9 1.4094(18) . ?
C9 C11 1.403(2) . ?
C9 C10 1.502(2) . ?
C10 H101 0.967(19) . ?
C10 H102 1.00(2) . ?
C10 H103 0.97(2) . ?
C11 C13 1.387(2) . ?
C11 C12 1.513(2) . ?
C12 H121 1.00(2) . ?
C12 H122 1.04(2) . ?
C12 H123 0.99(3) . ?
C13 C14 1.383(2) . ?
C13 H13 0.96(2) . ?
C14 C15 1.381(2) . ?
C14 H14 0.97(2) . ?
C15 H15 0.995(17) . ?

loop_
_cod_related_entry_id
_cod_related_entry_database
_cod_related_entry_code
1 ChemSpider 21122529
